data_1566770
loop_
_publ_author_name
'Li, Hongfei'
'Kou, Lei'
'Liang, Lin'
'Li, Boyang'
'Zhao, Wei'
'Yang, Xiao-Juan'
'Wu, Biao'

_publ_section_title
;
 Anion-coordination-driven single-double helix switching and chiroptical
 molecular switch based on oligoureas
;
_journal_name_full 'Chemical Science'
_journal_paper_doi 10.1039/D2SC00876A
_journal_year 2022
_chemical_formula_moiety '2(Cl), 2(C19 H19 N4 O2), 2(C8 H20 N)'
_chemical_formula_sum 'C54 H78 Cl2 N10 O4'
_chemical_formula_weight 1002.16
_space_group_crystal_system monoclinic
_space_group_IT_number 5
_space_group_name_Hall 'C 2y'
_space_group_name_H-M_alt 'C 1 2 1'
_atom_sites_solution_hydrogens geom
_audit_creation_date 2021-01-29
_audit_creation_method
;
Olex2 1.3
(compiled 2020.02.04 svn.rd84adfe8 for OlexSys, GUI svn.r6032)
;
_audit_update_record
;
2021-12-24 deposited with the CCDC.	2022-04-04 downloaded from the CCDC.
;
_cell_angle_alpha 90
_cell_angle_beta 114.8810(10)
_cell_angle_gamma 90
_cell_formula_units_Z 4
_cell_length_a 20.7990(5)
_cell_length_b 14.2717(4)
_cell_length_c 20.0159(6)
_cell_measurement_reflns_used 9762
_cell_measurement_temperature 150
_cell_measurement_theta_max 25.7175
_cell_measurement_theta_min 2.4320
_cell_volume 5390.0(3)
_computing_molecular_graphics 'Olex2 1.3 (Dolomanov et al., 2009)'
_computing_publication_material 'Olex2 1.3 (Dolomanov et al., 2009)'
_computing_structure_refinement 'SHELXL 2018/3 (Sheldrick, 2015)'
_computing_structure_solution 'SHELXT 2014/5 (Sheldrick, 2014)'
_diffrn_ambient_temperature 150
_diffrn_measured_fraction_theta_full 0.938
_diffrn_measured_fraction_theta_max 0.938
_diffrn_measurement_device_type 'SSRF BL17B Beamline'
_diffrn_measurement_method '\f and \w scans'
_diffrn_radiation_type MoK\a
_diffrn_radiation_wavelength 0.71073
_diffrn_reflns_av_R_equivalents 0.0508
_diffrn_reflns_av_unetI/netI 0.0464
_diffrn_reflns_Laue_measured_fraction_full 0.938
_diffrn_reflns_Laue_measured_fraction_max 0.938
_diffrn_reflns_limit_h_max 24
_diffrn_reflns_limit_h_min -24
_diffrn_reflns_limit_k_max 16
_diffrn_reflns_limit_k_min -16
_diffrn_reflns_limit_l_max 23
_diffrn_reflns_limit_l_min -23
_diffrn_reflns_number 32045
_diffrn_reflns_point_group_measured_fraction_full 0.940
_diffrn_reflns_point_group_measured_fraction_max 0.940
_diffrn_reflns_theta_full 25.022
_diffrn_reflns_theta_max 25.022
_diffrn_reflns_theta_min 1.121
_exptl_absorpt_coefficient_mu 0.175
_exptl_crystal_colour colourless
_exptl_crystal_density_diffrn 1.235
_exptl_crystal_density_meas ?
_exptl_crystal_density_method none
_exptl_crystal_description Block
_exptl_crystal_F_000 2152
_exptl_crystal_size_max 0.23
_exptl_crystal_size_mid 0.21
_exptl_crystal_size_min 0.19
_exptl_transmission_factor_max 0.7453
_exptl_transmission_factor_min 0.6256
_refine_diff_density_max 0.374
_refine_diff_density_min -0.564
_refine_diff_density_rms 0.072
_refine_ls_abs_structure_details
;
 Flack x determined using 4181 quotients [(I+)-(I-)]/[(I+)+(I-)]
 (Parsons, Flack and Wagner, Acta Cryst. B69 (2013) 249-259).
;
_refine_ls_abs_structure_Flack 0.051(13)
_refine_ls_extinction_method none
_refine_ls_goodness_of_fit_ref 1.061
_refine_ls_hydrogen_treatment constr
_refine_ls_matrix_type full
_refine_ls_number_parameters 641
_refine_ls_number_reflns 8941
_refine_ls_number_restraints 1
_refine_ls_restrained_S_all 1.061
_refine_ls_R_factor_all 0.0396
_refine_ls_R_factor_gt 0.0393
_refine_ls_shift/su_max 0.001
_refine_ls_shift/su_mean 0.000
_refine_ls_structure_factor_coef Fsqd
_refine_ls_weighting_details 'w=1/[\s^2^(Fo^2^)+(0.0743P)^2^+1.3448P] where P=(Fo^2^+2Fc^2^)/3'
_refine_ls_weighting_scheme calc
_refine_ls_wR_factor_gt 0.1036
_refine_ls_wR_factor_ref 0.1040
_reflns_Friedel_coverage 0.920
_reflns_Friedel_fraction_full 0.943
_reflns_Friedel_fraction_max 0.943
_reflns_number_gt 8832
_reflns_number_total 8941
_reflns_threshold_expression 'I > 2\s(I)'
_cod_data_source_file d2sc00876a2.cif
_cod_data_source_block complex1
_cod_depositor_comments
;
The following automatic conversions were performed:

data item '_exptl_crystal_density_meas' value 'none' was changed to
'?' -- the value is perceived as not measured.

Automatic conversion script
Id: cif_fix_values 7556 2019-12-06 15:28:31Z antanas 
;
_cod_database_code 1566770
_shelx_shelxl_version_number 2018/3
_shelx_space_group_comment
;
The symmetry employed for this shelxl refinement is uniquely defined
by the following loop, which should always be used as a source of
symmetry information in preference to the above space-group names.
They are only intended as comments.
;
_olex2_refinement_description
;
1. Fixed Uiso
 At 1.2 times of:
  All C(H) groups, All C(H,H) groups, All N(H) groups
 At 1.5 times of:
  All C(H,H,H) groups
2.a Ternary CH refined with riding coordinates:
 C26(H26), C7(H7A)
2.b Secondary CH2 refined with riding coordinates:
 C41(H41A,H41B), C45(H45A,H45B), C49(H49A,H49B), C39(H39A,H39B), C51(H51A,
 H51B), C43(H43A,H43B), C53(H53A,H53B), C47(H47A,H47B)
2.c Aromatic/amide H refined with riding coordinates:
 N8(H8), N3(H3), N7(H7), N4(H4), N2(H2), N5(H5), N6(H6), N1(H1), C30(H30),
 C37(H37), C1(H1A), C31(H31), C33(H33), C38(H38), C32(H32), C11(H11), C18(H18),
 C5(H5A), C2(H2A), C14(H14), C12(H12), C20(H20), C19(H19), C3(H3A), C24(H24),
 C13(H13), C4(H4A), C23(H23), C21(H21), C22(H22)
2.d Idealised Me refined as rotating group:
 C42(H42A,H42B,H42C), C52(H52A,H52B,H52C), C46(H46A,H46B,H46C), C40(H40A,H40B,
 H40C), C54(H54A,H54B,H54C), C27(H27A,H27B,H27C), C8(H8A,H8B,H8C), C48(H48A,
 H48B,H48C), C44(H44A,H44B,H44C), C50(H50A,H50B,H50C)
;
_olex2_submission_special_instructions 'No special instructions were received'

loop_
_space_group_symop_operation_xyz
'x, y, z'
'-x, y, -z'
'x+1/2, y+1/2, z'
'-x+1/2, y+1/2, -z'

loop_
_atom_site_label
_atom_site_type_symbol
_atom_site_fract_x
_atom_site_fract_y
_atom_site_fract_z
_atom_site_U_iso_or_equiv
_atom_site_adp_type
_atom_site_occupancy
_atom_site_site_symmetry_order
_atom_site_calc_flag
_atom_site_refinement_flags_posn
_atom_site_refinement_flags_adp
_atom_site_refinement_flags_occupancy
_atom_site_disorder_assembly
_atom_site_disorder_group
Cl2 Cl 1.00708(4) 0.27638(4) 0.89812(3) 0.02031(16) Uani 1 1 d . . . . .
Cl1 Cl 0.53664(4) 0.72141(4) 0.61001(4) 0.02258(17) Uani 1 1 d . . . . .
O3 O 0.64165(12) 0.44604(14) 0.48406(13) 0.0290(5) Uani 1 1 d . . . . .
O004 O 0.82293(11) 0.07278(14) 0.90201(11) 0.0255(4) Uani 1 1 d . . . . .
O4 O 0.66355(11) 0.92250(14) 0.50001(13) 0.0263(5) Uani 1 1 d . . . . .
O1 O 0.84037(11) 0.54763(13) 0.87306(12) 0.0230(4) Uani 1 1 d . . . . .
N8 N 0.57171(12) 0.90255(15) 0.53329(13) 0.0175(5) Uani 1 1 d . . . . .
H8 H 0.553521 0.862467 0.552449 0.021 Uiso 1 1 calc R U . . .
N3 N 0.85740(12) 0.21815(15) 0.95517(12) 0.0161(4) Uani 1 1 d . . . . .
H3 H 0.893990 0.249488 0.983711 0.019 Uiso 1 1 calc R U . . .
N7 N 0.64787(12) 0.78343(15) 0.54915(12) 0.0163(4) Uani 1 1 d . . . . .
H7 H 0.619669 0.755383 0.564011 0.020 Uiso 1 1 calc R U . . .
N4 N 0.93302(12) 0.09528(15) 0.99666(13) 0.0194(5) Uani 1 1 d . . . . .
H4 H 0.956984 0.134272 1.030862 0.023 Uiso 1 1 calc R U . . .
N2 N 0.86101(13) 0.38941(15) 0.89752(13) 0.0177(5) Uani 1 1 d . . . . .
H2 H 0.893642 0.347552 0.908807 0.021 Uiso 1 1 calc R U . . .
N10 N 0.70637(13) 0.79978(16) 0.82145(13) 0.0204(5) Uani 1 1 d . . . . .
N5 N 0.53263(13) 0.51357(16) 0.43169(13) 0.0208(5) Uani 1 1 d . . . . .
H5 H 0.506177 0.556662 0.436863 0.025 Uiso 1 1 calc R U . . .
N6 N 0.62670(12) 0.60033(15) 0.50875(14) 0.0191(5) Uani 1 1 d . . . . .
H6 H 0.595428 0.636316 0.512915 0.023 Uiso 1 1 calc R U . . .
N9 N 0.78858(12) 0.24534(15) 0.67775(12) 0.0148(5) Uani 1 1 d . . . . .
N1 N 0.94456(14) 0.48178(15) 0.88534(15) 0.0224(5) Uani 1 1 d . . . . .
H1 H 0.967857 0.430161 0.892533 0.027 Uiso 1 1 calc R U . . .
C29 C 0.69648(14) 0.63427(17) 0.53678(14) 0.0139(5) Uani 1 1 d . . . . .
C30 C 0.75550(15) 0.57873(18) 0.54854(14) 0.0171(5) Uani 1 1 d . . . . .
H30 H 0.750382 0.514166 0.542251 0.021 Uiso 1 1 calc R U . . .
C16 C 0.86710(15) 0.12379(17) 0.94728(14) 0.0162(5) Uani 1 1 d . . . . .
C17 C 0.96541(15) 0.00824(18) 0.99688(14) 0.0182(5) Uani 1 1 d . . . . .
C6 C 0.98660(14) 0.56810(19) 0.80309(15) 0.0172(5) Uani 1 1 d . . . . .
C35 C 0.63106(14) 0.87423(17) 0.52503(14) 0.0144(5) Uani 1 1 d . . . . .
C37 C 0.57343(14) 1.07465(18) 0.52463(14) 0.0165(5) Uani 1 1 d . . . . .
H37 H 0.622412 1.074942 0.540886 0.020 Uiso 1 1 calc R U . . .
C41 C 0.76545(15) 0.17165(19) 0.61757(15) 0.0189(5) Uani 1 1 d . . . . .
H41A H 0.714258 0.166075 0.597099 0.023 Uiso 1 1 calc R U . . .
H41B H 0.777774 0.193213 0.578492 0.023 Uiso 1 1 calc R U . . .
C9 C 0.87932(15) 0.47901(18) 0.88404(14) 0.0163(5) Uani 1 1 d . . . . .
C34 C 0.70686(14) 0.73166(18) 0.55193(14) 0.0137(5) Uani 1 1 d . . . . .
C1 C 0.98850(16) 0.4869(2) 0.76574(16) 0.0221(6) Uani 1 1 d . . . . .
H1A H 0.980151 0.429260 0.782250 0.027 Uiso 1 1 calc R U . . .
C28 C 0.60330(16) 0.51406(18) 0.47487(15) 0.0176(5) Uani 1 1 d . . . . .
C31 C 0.82163(15) 0.6193(2) 0.56952(15) 0.0212(6) Uani 1 1 d . . . . .
H31 H 0.860749 0.581582 0.577873 0.025 Uiso 1 1 calc R U . . .
C33 C 0.77272(14) 0.7717(2) 0.57043(15) 0.0194(5) Uani 1 1 d . . . . .
H33 H 0.778586 0.836047 0.577664 0.023 Uiso 1 1 calc R U . . .
C10 C 0.79625(15) 0.35927(18) 0.89494(14) 0.0154(5) Uani 1 1 d . . . . .
C45 C 0.75345(17) 0.33619(19) 0.64056(15) 0.0216(6) Uani 1 1 d . . . . .
H45A H 0.768326 0.350010 0.601739 0.026 Uiso 1 1 calc R U . . .
H45B H 0.702560 0.326620 0.617546 0.026 Uiso 1 1 calc R U . . .
C38 C 0.53640(16) 1.15868(18) 0.51112(15) 0.0199(6) Uani 1 1 d . . . . .
H38 H 0.560509 1.215144 0.517008 0.024 Uiso 1 1 calc R U . . .
C36 C 0.53724(13) 0.99012(17) 0.51383(14) 0.0134(5) Uani 1 1 d . . . . .
C32 C 0.83014(15) 0.7157(2) 0.57822(17) 0.0237(6) Uani 1 1 d . . . . .
H32 H 0.874125 0.742774 0.589220 0.028 Uiso 1 1 calc R U . . .
C11 C 0.73375(16) 0.4124(2) 0.86584(16) 0.0222(6) Uani 1 1 d . . . . .
H11 H 0.734863 0.472809 0.849008 0.027 Uiso 1 1 calc R U . . .
C18 C 0.93091(18) -0.0764(2) 0.99379(18) 0.0290(7) Uani 1 1 d . . . . .
H18 H 0.884703 -0.076618 0.989771 0.035 Uiso 1 1 calc R U . . .
C15 C 0.79307(14) 0.26817(18) 0.92082(14) 0.0153(5) Uani 1 1 d . . . . .
C42 C 0.79744(18) 0.0755(2) 0.64187(17) 0.0270(6) Uani 1 1 d . . . . .
H42A H 0.775871 0.031806 0.602143 0.041 Uiso 1 1 calc R U . . .
H42B H 0.789226 0.055482 0.683419 0.041 Uiso 1 1 calc R U . . .
H42C H 0.847513 0.078091 0.655467 0.041 Uiso 1 1 calc R U . . .
C49 C 0.76640(18) 0.7482(2) 0.81262(18) 0.0296(7) Uani 1 1 d . . . . .
H49A H 0.800800 0.793864 0.812315 0.036 Uiso 1 1 calc R U . . .
H49B H 0.789895 0.708071 0.855148 0.036 Uiso 1 1 calc R U . . .
C5 C 0.99831(16) 0.6538(2) 0.77672(17) 0.0224(6) Uani 1 1 d . . . . .
H5A H 0.995791 0.708951 0.800224 0.027 Uiso 1 1 calc R U . . .
C25 C 0.51710(16) 0.45730(19) 0.31002(16) 0.0196(6) Uani 1 1 d . . . . .
C2 C 1.00273(16) 0.4910(2) 0.70401(17) 0.0251(6) Uani 1 1 d . . . . .
H2A H 1.003198 0.436234 0.679043 0.030 Uiso 1 1 calc R U . . .
C39 C 0.76676(17) 0.2185(2) 0.73860(15) 0.0246(6) Uani 1 1 d . . . . .
H39A H 0.792451 0.162301 0.762446 0.029 Uiso 1 1 calc R U . . .
H39B H 0.781367 0.268090 0.775093 0.029 Uiso 1 1 calc R U . . .
C26 C 0.50118(16) 0.4405(2) 0.37656(16) 0.0233(6) Uani 1 1 d . . . . .
H26 H 0.522111 0.380332 0.398602 0.028 Uiso 1 1 calc R U . . .
C51 C 0.65159(17) 0.7312(2) 0.82445(18) 0.0295(7) Uani 1 1 d . . . . .
H51A H 0.613569 0.766658 0.828469 0.035 Uiso 1 1 calc R U . . .
H51B H 0.631454 0.696891 0.778381 0.035 Uiso 1 1 calc R U . . .
C14 C 0.72864(16) 0.2325(2) 0.91528(16) 0.0227(6) Uani 1 1 d . . . . .
H14 H 0.726667 0.171986 0.931561 0.027 Uiso 1 1 calc R U . . .
C52 C 0.6796(2) 0.6618(2) 0.8869(2) 0.0381(8) Uani 1 1 d . . . . .
H52A H 0.643035 0.617596 0.881942 0.057 Uiso 1 1 calc R U . . .
H52B H 0.694112 0.694346 0.932930 0.057 Uiso 1 1 calc R U . . .
H52C H 0.719415 0.629166 0.885636 0.057 Uiso 1 1 calc R U . . .
C12 C 0.67059(17) 0.3764(2) 0.86175(17) 0.0276(7) Uani 1 1 d . . . . .
H12 H 0.629726 0.412767 0.842735 0.033 Uiso 1 1 calc R U . . .
C43 C 0.86838(15) 0.2547(2) 0.71393(17) 0.0244(6) Uani 1 1 d . . . . .
H43A H 0.880821 0.304376 0.750339 0.029 Uiso 1 1 calc R U . . .
H43B H 0.888317 0.196929 0.739847 0.029 Uiso 1 1 calc R U . . .
C20 C 0.55395(18) 0.3925(2) 0.28837(18) 0.0287(7) Uani 1 1 d . . . . .
H20 H 0.568441 0.336681 0.314365 0.034 Uiso 1 1 calc R U . . .
C19 C 0.9655(2) -0.1599(2) 0.9967(2) 0.0420(9) Uani 1 1 d . . . . .
H19 H 0.942322 -0.216449 0.994286 0.050 Uiso 1 1 calc R U . . .
C7 C 0.97805(16) 0.56713(18) 0.87528(16) 0.0206(6) Uani 1 1 d . . . . .
H7A H 0.948789 0.620810 0.875579 0.025 Uiso 1 1 calc R U . . .
C53 C 0.73984(18) 0.8563(2) 0.89173(17) 0.0286(7) Uani 1 1 d . . . . .
H53A H 0.765458 0.813736 0.931969 0.034 Uiso 1 1 calc R U . . .
H53B H 0.774226 0.898750 0.887208 0.034 Uiso 1 1 calc R U . . .
C3 C 1.01623(16) 0.5763(2) 0.67939(16) 0.0258(6) Uani 1 1 d . . . . .
H3A H 1.026922 0.578854 0.638747 0.031 Uiso 1 1 calc R U . . .
C47 C 0.66690(18) 0.8630(2) 0.75579(17) 0.0292(7) Uani 1 1 d . . . . .
H47A H 0.643001 0.823908 0.712716 0.035 Uiso 1 1 calc R U . . .
H47B H 0.630706 0.896714 0.764589 0.035 Uiso 1 1 calc R U . . .
C24 C 0.49515(17) 0.5404(2) 0.26904(18) 0.0269(6) Uani 1 1 d . . . . .
H24 H 0.469931 0.584884 0.282252 0.032 Uiso 1 1 calc R U . . .
C13 C 0.66799(16) 0.2857(2) 0.88605(18) 0.0299(7) Uani 1 1 d . . . . .
H13 H 0.625259 0.261091 0.882510 0.036 Uiso 1 1 calc R U . . .
C46 C 0.76926(19) 0.4207(2) 0.69078(18) 0.0304(7) Uani 1 1 d . . . . .
H46A H 0.742003 0.473258 0.663499 0.046 Uiso 1 1 calc R U . . .
H46B H 0.818832 0.435391 0.709732 0.046 Uiso 1 1 calc R U . . .
H46C H 0.756980 0.407028 0.730914 0.046 Uiso 1 1 calc R U . . .
C4 C 1.01368(17) 0.6575(2) 0.71579(18) 0.0270(6) Uani 1 1 d . . . . .
H4A H 1.022319 0.715051 0.699300 0.032 Uiso 1 1 calc R U . . .
C23 C 0.51044(19) 0.5567(2) 0.20978(18) 0.0356(8) Uani 1 1 d . . . . .
H23 H 0.495379 0.612036 0.183147 0.043 Uiso 1 1 calc R U . . .
C40 C 0.6889(2) 0.2009(2) 0.7147(2) 0.0394(8) Uani 1 1 d . . . . .
H40A H 0.662296 0.253398 0.686642 0.059 Uiso 1 1 calc R U . . .
H40B H 0.679428 0.192653 0.757357 0.059 Uiso 1 1 calc R U . . .
H40C H 0.675159 0.145369 0.684912 0.059 Uiso 1 1 calc R U . . .
C54 C 0.6892(2) 0.9130(3) 0.9119(2) 0.0441(9) Uani 1 1 d . . . . .
H54A H 0.667182 0.960322 0.875198 0.066 Uiso 1 1 calc R U . . .
H54B H 0.714760 0.942290 0.958906 0.066 Uiso 1 1 calc R U . . .
H54C H 0.653420 0.872485 0.914385 0.066 Uiso 1 1 calc R U . . .
C27 C 0.42231(19) 0.4365(3) 0.3563(2) 0.0387(8) Uani 1 1 d . . . . .
H27A H 0.414845 0.419056 0.398846 0.058 Uiso 1 1 calc R U . . .
H27B H 0.400504 0.391035 0.318062 0.058 Uiso 1 1 calc R U . . .
H27C H 0.401649 0.496957 0.339279 0.058 Uiso 1 1 calc R U . . .
C8 C 1.05158(18) 0.5779(2) 0.93961(17) 0.0292(7) Uani 1 1 d . . . . .
H8A H 1.078716 0.521965 0.944072 0.044 Uiso 1 1 calc R U . . .
H8B H 1.046300 0.588117 0.984450 0.044 Uiso 1 1 calc R U . . .
H8C H 1.075647 0.630385 0.930492 0.044 Uiso 1 1 calc R U . . .
C21 C 0.5699(2) 0.4092(3) 0.2283(2) 0.0431(9) Uani 1 1 d . . . . .
H21 H 0.595009 0.364905 0.214797 0.052 Uiso 1 1 calc R U . . .
C48 C 0.7121(3) 0.9333(3) 0.7387(2) 0.0491(10) Uani 1 1 d . . . . .
H48A H 0.682686 0.969898 0.696651 0.074 Uiso 1 1 calc R U . . .
H48B H 0.747238 0.900905 0.728246 0.074 Uiso 1 1 calc R U . . .
H48C H 0.734987 0.973835 0.780308 0.074 Uiso 1 1 calc R U . . .
C44 C 0.90233(19) 0.2756(3) 0.6624(2) 0.0427(9) Uani 1 1 d . . . . .
H44A H 0.893355 0.224843 0.628175 0.064 Uiso 1 1 calc R U . . .
H44B H 0.952519 0.282929 0.690212 0.064 Uiso 1 1 calc R U . . .
H44C H 0.882763 0.332399 0.635924 0.064 Uiso 1 1 calc R U . . .
C50 C 0.7436(3) 0.6888(3) 0.7436(2) 0.0507(11) Uani 1 1 d . . . . .
H50A H 0.720731 0.727779 0.701034 0.076 Uiso 1 1 calc R U . . .
H50B H 0.711250 0.641303 0.744350 0.076 Uiso 1 1 calc R U . . .
H50C H 0.784504 0.659747 0.741841 0.076 Uiso 1 1 calc R U . . .
C22 C 0.5483(2) 0.4913(3) 0.18911(18) 0.0423(9) Uani 1 1 d . . . . .
H22 H 0.558894 0.503004 0.149148 0.051 Uiso 1 1 calc R U . . .

loop_
_atom_site_aniso_label
_atom_site_aniso_U_11
_atom_site_aniso_U_22
_atom_site_aniso_U_33
_atom_site_aniso_U_23
_atom_site_aniso_U_13
_atom_site_aniso_U_12
Cl2 0.0304(4) 0.0087(3) 0.0220(3) 0.0020(2) 0.0112(3) 0.0054(2)
Cl1 0.0275(3) 0.0178(3) 0.0308(4) 0.0022(2) 0.0205(3) -0.0054(3)
O3 0.0345(12) 0.0082(9) 0.0415(13) -0.0016(8) 0.0134(11) 0.0046(8)
O004 0.0266(11) 0.0143(9) 0.0284(10) -0.0029(8) 0.0046(9) -0.0041(8)
O4 0.0271(11) 0.0125(9) 0.0514(13) 0.0091(9) 0.0286(11) 0.0030(8)
O1 0.0283(11) 0.0097(9) 0.0364(11) 0.0049(8) 0.0188(10) 0.0053(8)
N8 0.0187(11) 0.0062(10) 0.0342(13) 0.0066(9) 0.0176(11) 0.0019(8)
N3 0.0189(11) 0.0080(10) 0.0204(10) 0.0010(8) 0.0072(9) -0.0026(8)
N7 0.0185(11) 0.0092(10) 0.0281(11) 0.0008(9) 0.0165(10) 0.0009(8)
N4 0.0246(12) 0.0082(10) 0.0223(12) -0.0044(8) 0.0067(10) -0.0005(9)
N2 0.0221(12) 0.0097(10) 0.0262(12) 0.0032(8) 0.0149(10) 0.0049(8)
N10 0.0235(12) 0.0172(11) 0.0209(12) -0.0004(9) 0.0097(10) 0.0000(9)
N5 0.0253(13) 0.0150(11) 0.0270(13) -0.0070(9) 0.0158(11) -0.0026(9)
N6 0.0196(11) 0.0076(10) 0.0366(14) -0.0048(9) 0.0183(11) -0.0013(9)
N9 0.0204(12) 0.0121(10) 0.0147(10) -0.0008(8) 0.0103(10) -0.0005(8)
N1 0.0331(14) 0.0043(10) 0.0441(15) 0.0060(9) 0.0302(12) 0.0045(9)
C29 0.0211(14) 0.0095(12) 0.0179(12) 0.0011(9) 0.0147(11) 0.0006(9)
C30 0.0252(14) 0.0107(12) 0.0192(12) 0.0008(10) 0.0129(12) 0.0042(10)
C16 0.0238(14) 0.0093(12) 0.0185(13) 0.0026(10) 0.0116(12) -0.0015(10)
C17 0.0283(15) 0.0072(12) 0.0157(12) 0.0016(9) 0.0060(12) 0.0009(10)
C6 0.0181(13) 0.0146(12) 0.0224(13) 0.0021(10) 0.0120(12) -0.0005(10)
C35 0.0155(13) 0.0084(12) 0.0214(12) 0.0001(9) 0.0100(11) -0.0027(9)
C37 0.0208(13) 0.0120(12) 0.0207(13) -0.0027(10) 0.0126(11) -0.0033(10)
C41 0.0258(14) 0.0168(13) 0.0170(12) -0.0063(10) 0.0119(12) -0.0059(11)
C9 0.0280(15) 0.0102(12) 0.0166(12) 0.0016(9) 0.0152(11) 0.0015(10)
C34 0.0181(13) 0.0096(12) 0.0187(12) -0.0002(9) 0.0128(11) 0.0016(10)
C1 0.0269(15) 0.0158(13) 0.0272(14) 0.0012(11) 0.0149(13) -0.0031(11)
C28 0.0284(15) 0.0094(11) 0.0223(13) 0.0000(10) 0.0178(12) -0.0018(10)
C31 0.0195(14) 0.0221(14) 0.0227(14) -0.0012(11) 0.0094(12) 0.0077(11)
C33 0.0189(14) 0.0152(13) 0.0275(14) -0.0066(11) 0.0130(12) -0.0019(11)
C10 0.0209(14) 0.0127(12) 0.0164(12) -0.0016(10) 0.0116(11) -0.0001(10)
C45 0.0312(16) 0.0139(13) 0.0197(13) 0.0029(10) 0.0108(12) 0.0056(11)
C38 0.0308(15) 0.0077(12) 0.0267(15) -0.0016(10) 0.0176(13) -0.0041(10)
C36 0.0189(14) 0.0071(11) 0.0200(12) 0.0004(9) 0.0138(11) 0.0017(10)
C32 0.0140(13) 0.0264(14) 0.0315(15) -0.0112(12) 0.0102(12) -0.0007(11)
C11 0.0268(15) 0.0165(13) 0.0262(14) 0.0032(11) 0.0139(13) 0.0058(11)
C18 0.0328(17) 0.0150(14) 0.0321(16) 0.0027(12) 0.0069(14) -0.0052(12)
C15 0.0190(13) 0.0133(12) 0.0148(11) 0.0004(10) 0.0082(11) 0.0002(10)
C42 0.0423(18) 0.0145(13) 0.0267(15) -0.0043(11) 0.0169(14) -0.0026(12)
C49 0.0322(17) 0.0276(15) 0.0336(17) 0.0094(13) 0.0183(15) 0.0092(13)
C5 0.0264(15) 0.0154(13) 0.0286(15) 0.0025(11) 0.0145(13) -0.0012(11)
C25 0.0239(15) 0.0120(12) 0.0207(13) -0.0024(10) 0.0073(12) -0.0063(10)
C2 0.0262(15) 0.0271(16) 0.0224(14) -0.0033(11) 0.0108(13) 0.0004(12)
C39 0.0448(18) 0.0175(13) 0.0221(13) -0.0008(11) 0.0245(14) -0.0036(13)
C26 0.0319(16) 0.0134(13) 0.0271(15) -0.0036(11) 0.0150(13) -0.0087(11)
C51 0.0323(17) 0.0262(16) 0.0326(16) -0.0083(13) 0.0161(14) -0.0122(13)
C14 0.0224(14) 0.0212(14) 0.0250(14) 0.0038(11) 0.0106(12) -0.0064(11)
C52 0.060(2) 0.0265(17) 0.0417(19) -0.0038(14) 0.0349(18) -0.0108(15)
C12 0.0209(15) 0.0304(16) 0.0300(16) 0.0044(12) 0.0093(14) 0.0074(12)
C43 0.0176(14) 0.0211(14) 0.0327(15) -0.0070(11) 0.0089(13) -0.0023(11)
C20 0.0406(18) 0.0161(14) 0.0312(16) -0.0017(12) 0.0168(15) 0.0007(12)
C19 0.054(2) 0.0057(13) 0.052(2) 0.0020(13) 0.008(2) -0.0071(13)
C7 0.0346(16) 0.0061(11) 0.0320(15) 0.0020(10) 0.0248(14) -0.0011(11)
C53 0.0346(17) 0.0227(15) 0.0251(15) -0.0047(12) 0.0094(14) -0.0090(13)
C3 0.0230(14) 0.0370(17) 0.0209(14) 0.0045(12) 0.0126(13) -0.0002(12)
C47 0.0338(17) 0.0236(15) 0.0254(14) 0.0029(12) 0.0077(14) 0.0062(12)
C24 0.0303(16) 0.0142(14) 0.0316(16) 0.0032(11) 0.0085(14) -0.0015(11)
C13 0.0223(15) 0.0342(17) 0.0357(17) 0.0021(13) 0.0149(14) -0.0024(13)
C46 0.047(2) 0.0160(14) 0.0334(16) -0.0024(12) 0.0213(16) 0.0057(13)
C4 0.0298(16) 0.0235(16) 0.0313(16) 0.0117(12) 0.0164(14) -0.0021(12)
C23 0.043(2) 0.0303(17) 0.0229(15) 0.0120(13) 0.0030(15) -0.0100(14)
C40 0.046(2) 0.0278(17) 0.064(2) 0.0021(16) 0.043(2) 0.0004(15)
C54 0.067(3) 0.0320(18) 0.041(2) -0.0144(16) 0.030(2) -0.0046(18)
C27 0.0356(19) 0.0415(19) 0.046(2) -0.0154(16) 0.0240(17) -0.0195(15)
C8 0.0444(18) 0.0259(15) 0.0244(14) -0.0009(12) 0.0215(15) -0.0082(13)
C21 0.055(2) 0.044(2) 0.041(2) -0.0153(16) 0.030(2) -0.0072(18)
C48 0.068(3) 0.0290(19) 0.045(2) 0.0175(16) 0.019(2) -0.0006(17)
C44 0.0358(19) 0.042(2) 0.069(2) -0.0176(19) 0.0399(19) -0.0152(16)
C50 0.073(3) 0.053(2) 0.0298(17) 0.0078(16) 0.026(2) 0.036(2)
C22 0.054(2) 0.054(2) 0.0193(15) -0.0028(15) 0.0158(16) -0.0213(19)

loop_
_atom_type_symbol
_atom_type_description
_atom_type_scat_dispersion_real
_atom_type_scat_dispersion_imag
_atom_type_scat_source
C C 0.0033 0.0016 'International Tables Vol C Tables 4.2.6.8 and 6.1.1.4'
H H 0.0000 0.0000 'International Tables Vol C Tables 4.2.6.8 and 6.1.1.4'
Cl Cl 0.1484 0.1585 'International Tables Vol C Tables 4.2.6.8 and 6.1.1.4'
N N 0.0061 0.0033 'International Tables Vol C Tables 4.2.6.8 and 6.1.1.4'
O O 0.0106 0.0060 'International Tables Vol C Tables 4.2.6.8 and 6.1.1.4'

loop_
_geom_angle_atom_site_label_1
_geom_angle_atom_site_label_2
_geom_angle_atom_site_label_3
_geom_angle
_geom_angle_site_symmetry_1
_geom_angle_site_symmetry_3
_geom_angle_publ_flag
C35 N8 H8 116.4 . . ?
C35 N8 C36 127.2(2) . . ?
C36 N8 H8 116.4 . . ?
C16 N3 H3 116.9 . . ?
C16 N3 C15 126.2(2) . . ?
C15 N3 H3 116.9 . . ?
C35 N7 H7 116.8 . . ?
C35 N7 C34 126.5(2) . . ?
C34 N7 H7 116.8 . . ?
C16 N4 H4 116.8 . . ?
C16 N4 C17 126.4(2) . . ?
C17 N4 H4 116.8 . . ?
C9 N2 H2 116.0 . . ?
C9 N2 C10 127.9(2) . . ?
C10 N2 H2 116.0 . . ?
C51 N10 C49 111.0(2) . . ?
C53 N10 C49 106.7(2) . . ?
C53 N10 C51 111.4(2) . . ?
C53 N10 C47 110.9(2) . . ?
C47 N10 C49 111.0(2) . . ?
C47 N10 C51 106.0(2) . . ?
C28 N5 H5 119.8 . . ?
C28 N5 C26 120.5(2) . . ?
C26 N5 H5 119.8 . . ?
C29 N6 H6 116.9 . . ?
C28 N6 H6 116.9 . . ?
C28 N6 C29 126.2(2) . . ?
C41 N9 C45 106.0(2) . . ?
C41 N9 C39 111.1(2) . . ?
C39 N9 C45 111.4(2) . . ?
C43 N9 C41 111.1(2) . . ?
C43 N9 C45 111.3(2) . . ?
C43 N9 C39 106.1(2) . . ?
C9 N1 H1 118.1 . . ?
C9 N1 C7 123.9(2) . . ?
C7 N1 H1 118.1 . . ?
N6 C29 C34 117.5(2) . . ?
C30 C29 N6 124.0(2) . . ?
C30 C29 C34 118.4(2) . . ?
C29 C30 H30 119.8 . . ?
C31 C30 C29 120.3(2) . . ?
C31 C30 H30 119.8 . . ?
O004 C16 N3 124.4(3) . . ?
O004 C16 N4 124.7(2) . . ?
N4 C16 N3 110.9(2) . . ?
C17 C17 N4 118.32(15) 2_757 . ?
C17 C17 C18 119.87(18) 2_757 . ?
C18 C17 N4 121.8(3) . . ?
C1 C6 C5 118.6(2) . . ?
C1 C6 C7 122.8(2) . . ?
C5 C6 C7 118.3(2) . . ?
O4 C35 N8 124.6(2) . . ?
O4 C35 N7 125.3(2) . . ?
N8 C35 N7 110.1(2) . . ?
C38 C37 H37 120.0 . . ?
C38 C37 C36 120.0(2) . . ?
C36 C37 H37 120.0 . . ?
N9 C41 H41A 108.5 . . ?
N9 C41 H41B 108.5 . . ?
H41A C41 H41B 107.5 . . ?
C42 C41 N9 115.1(2) . . ?
C42 C41 H41A 108.5 . . ?
C42 C41 H41B 108.5 . . ?
O1 C9 N2 123.5(2) . . ?
O1 C9 N1 124.2(2) . . ?
N1 C9 N2 112.3(2) . . ?
N7 C34 C29 116.9(2) . . ?
C33 C34 N7 122.7(2) . . ?
C33 C34 C29 120.4(2) . . ?
C6 C1 H1A 119.7 . . ?
C2 C1 C6 120.6(3) . . ?
C2 C1 H1A 119.7 . . ?
O3 C28 N5 123.8(3) . . ?
O3 C28 N6 123.9(3) . . ?
N5 C28 N6 112.2(2) . . ?
C30 C31 H31 119.7 . . ?
C30 C31 C32 120.7(3) . . ?
C32 C31 H31 119.7 . . ?
C34 C33 H33 120.0 . . ?
C34 C33 C32 120.0(3) . . ?
C32 C33 H33 120.0 . . ?
N2 C10 C11 124.1(2) . . ?
N2 C10 C15 117.7(2) . . ?
C11 C10 C15 118.2(2) . . ?
N9 C45 H45A 108.4 . . ?
N9 C45 H45B 108.4 . . ?
H45A C45 H45B 107.5 . . ?
C46 C45 N9 115.4(2) . . ?
C46 C45 H45A 108.4 . . ?
C46 C45 H45B 108.4 . . ?
C37 C38 H38 119.9 . . ?
C38 C38 C37 120.23(16) 2_656 . ?
C38 C38 H38 119.9 2_656 . ?
C37 C36 N8 123.1(2) . . ?
C37 C36 C36 119.68(15) . 2_656 ?
C36 C36 N8 117.09(14) 2_656 . ?
C31 C32 C33 119.8(3) . . ?
C31 C32 H32 120.1 . . ?
C33 C32 H32 120.1 . . ?
C10 C11 H11 119.5 . . ?
C12 C11 C10 121.1(3) . . ?
C12 C11 H11 119.5 . . ?
C17 C18 H18 120.1 . . ?
C19 C18 C17 119.8(3) . . ?
C19 C18 H18 120.1 . . ?
C10 C15 N3 117.6(2) . . ?
C14 C15 N3 122.4(2) . . ?
C14 C15 C10 120.0(2) . . ?
C41 C42 H42A 109.5 . . ?
C41 C42 H42B 109.5 . . ?
C41 C42 H42C 109.5 . . ?
H42A C42 H42B 109.5 . . ?
H42A C42 H42C 109.5 . . ?
H42B C42 H42C 109.5 . . ?
N10 C49 H49A 108.6 . . ?
N10 C49 H49B 108.6 . . ?
H49A C49 H49B 107.6 . . ?
C50 C49 N10 114.8(3) . . ?
C50 C49 H49A 108.6 . . ?
C50 C49 H49B 108.6 . . ?
C6 C5 H5A 119.7 . . ?
C4 C5 C6 120.6(3) . . ?
C4 C5 H5A 119.7 . . ?
C20 C25 C26 121.6(3) . . ?
C20 C25 C24 117.9(3) . . ?
C24 C25 C26 120.5(3) . . ?
C1 C2 H2A 119.8 . . ?
C3 C2 C1 120.3(3) . . ?
C3 C2 H2A 119.8 . . ?
N9 C39 H39A 108.4 . . ?
N9 C39 H39B 108.4 . . ?
H39A C39 H39B 107.4 . . ?
C40 C39 N9 115.6(3) . . ?
C40 C39 H39A 108.4 . . ?
C40 C39 H39B 108.4 . . ?
N5 C26 C25 110.9(2) . . ?
N5 C26 H26 108.2 . . ?
N5 C26 C27 108.6(2) . . ?
C25 C26 H26 108.2 . . ?
C27 C26 C25 112.5(3) . . ?
C27 C26 H26 108.2 . . ?
N10 C51 H51A 108.5 . . ?
N10 C51 H51B 108.5 . . ?
H51A C51 H51B 107.5 . . ?
C52 C51 N10 114.9(3) . . ?
C52 C51 H51A 108.5 . . ?
C52 C51 H51B 108.5 . . ?
C15 C14 H14 119.6 . . ?
C13 C14 C15 120.8(3) . . ?
C13 C14 H14 119.6 . . ?
C51 C52 H52A 109.5 . . ?
C51 C52 H52B 109.5 . . ?
C51 C52 H52C 109.5 . . ?
H52A C52 H52B 109.5 . . ?
H52A C52 H52C 109.5 . . ?
H52B C52 H52C 109.5 . . ?
C11 C12 H12 120.0 . . ?
C11 C12 C13 120.1(3) . . ?
C13 C12 H12 120.0 . . ?
N9 C43 H43A 108.5 . . ?
N9 C43 H43B 108.5 . . ?
H43A C43 H43B 107.5 . . ?
C44 C43 N9 115.2(3) . . ?
C44 C43 H43A 108.5 . . ?
C44 C43 H43B 108.5 . . ?
C25 C20 H20 119.3 . . ?
C25 C20 C21 121.4(3) . . ?
C21 C20 H20 119.3 . . ?
C18 C19 C19 120.3(2) . 2_757 ?
C18 C19 H19 119.9 . . ?
C19 C19 H19 119.9 2_757 . ?
N1 C7 C6 113.0(2) . . ?
N1 C7 H7A 108.6 . . ?
N1 C7 C8 109.4(2) . . ?
C6 C7 H7A 108.6 . . ?
C6 C7 C8 108.7(2) . . ?
C8 C7 H7A 108.6 . . ?
N10 C53 H53A 108.4 . . ?
N10 C53 H53B 108.4 . . ?
H53A C53 H53B 107.4 . . ?
C54 C53 N10 115.7(3) . . ?
C54 C53 H53A 108.4 . . ?
C54 C53 H53B 108.4 . . ?
C2 C3 H3A 120.3 . . ?
C4 C3 C2 119.4(3) . . ?
C4 C3 H3A 120.3 . . ?
N10 C47 H47A 108.4 . . ?
N10 C47 H47B 108.4 . . ?
H47A C47 H47B 107.5 . . ?
C48 C47 N10 115.5(3) . . ?
C48 C47 H47A 108.4 . . ?
C48 C47 H47B 108.4 . . ?
C25 C24 H24 119.6 . . ?
C23 C24 C25 120.8(3) . . ?
C23 C24 H24 119.6 . . ?
C14 C13 C12 119.9(3) . . ?
C14 C13 H13 120.0 . . ?
C12 C13 H13 120.0 . . ?
C45 C46 H46A 109.5 . . ?
C45 C46 H46B 109.5 . . ?
C45 C46 H46C 109.5 . . ?
H46A C46 H46B 109.5 . . ?
H46A C46 H46C 109.5 . . ?
H46B C46 H46C 109.5 . . ?
C5 C4 H4A 119.8 . . ?
C3 C4 C5 120.4(3) . . ?
C3 C4 H4A 119.8 . . ?
C24 C23 H23 119.7 . . ?
C24 C23 C22 120.6(3) . . ?
C22 C23 H23 119.7 . . ?
C39 C40 H40A 109.5 . . ?
C39 C40 H40B 109.5 . . ?
C39 C40 H40C 109.5 . . ?
H40A C40 H40B 109.5 . . ?
H40A C40 H40C 109.5 . . ?
H40B C40 H40C 109.5 . . ?
C53 C54 H54A 109.5 . . ?
C53 C54 H54B 109.5 . . ?
C53 C54 H54C 109.5 . . ?
H54A C54 H54B 109.5 . . ?
H54A C54 H54C 109.5 . . ?
H54B C54 H54C 109.5 . . ?
C26 C27 H27A 109.5 . . ?
C26 C27 H27B 109.5 . . ?
C26 C27 H27C 109.5 . . ?
H27A C27 H27B 109.5 . . ?
H27A C27 H27C 109.5 . . ?
H27B C27 H27C 109.5 . . ?
C7 C8 H8A 109.5 . . ?
C7 C8 H8B 109.5 . . ?
C7 C8 H8C 109.5 . . ?
H8A C8 H8B 109.5 . . ?
H8A C8 H8C 109.5 . . ?
H8B C8 H8C 109.5 . . ?
C20 C21 H21 120.1 . . ?
C22 C21 C20 119.8(3) . . ?
C22 C21 H21 120.1 . . ?
C47 C48 H48A 109.5 . . ?
C47 C48 H48B 109.5 . . ?
C47 C48 H48C 109.5 . . ?
H48A C48 H48B 109.5 . . ?
H48A C48 H48C 109.5 . . ?
H48B C48 H48C 109.5 . . ?
C43 C44 H44A 109.5 . . ?
C43 C44 H44B 109.5 . . ?
C43 C44 H44C 109.5 . . ?
H44A C44 H44B 109.5 . . ?
H44A C44 H44C 109.5 . . ?
H44B C44 H44C 109.5 . . ?
C49 C50 H50A 109.5 . . ?
C49 C50 H50B 109.5 . . ?
C49 C50 H50C 109.5 . . ?
H50A C50 H50B 109.5 . . ?
H50A C50 H50C 109.5 . . ?
H50B C50 H50C 109.5 . . ?
C23 C22 H22 120.3 . . ?
C21 C22 C23 119.4(3) . . ?
C21 C22 H22 120.3 . . ?

loop_
_geom_bond_atom_site_label_1
_geom_bond_atom_site_label_2
_geom_bond_distance
_geom_bond_site_symmetry_2
_geom_bond_publ_flag
O3 C28 1.220(4) . ?
O004 C16 1.223(3) . ?
O4 C35 1.211(3) . ?
O1 C9 1.230(3) . ?
N8 H8 0.8600 . ?
N8 C35 1.373(3) . ?
N8 C36 1.412(3) . ?
N3 H3 0.8600 . ?
N3 C16 1.381(3) . ?
N3 C15 1.414(3) . ?
N7 H7 0.8600 . ?
N7 C35 1.376(3) . ?
N7 C34 1.413(3) . ?
N4 H4 0.8600 . ?
N4 C16 1.372(4) . ?
N4 C17 1.412(3) . ?
N2 H2 0.8600 . ?
N2 C9 1.393(3) . ?
N2 C10 1.394(3) . ?
N10 C49 1.523(4) . ?
N10 C51 1.522(4) . ?
N10 C53 1.514(4) . ?
N10 C47 1.519(4) . ?
N5 H5 0.8600 . ?
N5 C28 1.356(4) . ?
N5 C26 1.458(4) . ?
N6 H6 0.8600 . ?
N6 C29 1.404(3) . ?
N6 C28 1.391(3) . ?
N9 C41 1.517(3) . ?
N9 C45 1.520(3) . ?
N9 C39 1.517(3) . ?
N9 C43 1.512(4) . ?
N1 H1 0.8600 . ?
N1 C9 1.347(4) . ?
N1 C7 1.459(3) . ?
C29 C30 1.395(4) . ?
C29 C34 1.420(4) . ?
C30 H30 0.9300 . ?
C30 C31 1.385(4) . ?
C17 C17 1.391(6) 2_757 ?
C17 C18 1.393(4) . ?
C6 C1 1.388(4) . ?
C6 C5 1.393(4) . ?
C6 C7 1.529(4) . ?
C37 H37 0.9300 . ?
C37 C38 1.389(4) . ?
C37 C36 1.390(4) . ?
C41 H41A 0.9700 . ?
C41 H41B 0.9700 . ?
C41 C42 1.514(4) . ?
C34 C33 1.383(4) . ?
C1 H1A 0.9300 . ?
C1 C2 1.387(4) . ?
C31 H31 0.9300 . ?
C31 C32 1.389(4) . ?
C33 H33 0.9300 . ?
C33 C32 1.390(4) . ?
C10 C11 1.402(4) . ?
C10 C15 1.411(4) . ?
C45 H45A 0.9700 . ?
C45 H45B 0.9700 . ?
C45 C46 1.515(4) . ?
C38 C38 1.387(6) 2_656 ?
C38 H38 0.9300 . ?
C36 C36 1.409(5) 2_656 ?
C32 H32 0.9300 . ?
C11 H11 0.9300 . ?
C11 C12 1.381(4) . ?
C18 H18 0.9300 . ?
C18 C19 1.381(5) . ?
C15 C14 1.394(4) . ?
C42 H42A 0.9600 . ?
C42 H42B 0.9600 . ?
C42 H42C 0.9600 . ?
C49 H49A 0.9700 . ?
C49 H49B 0.9700 . ?
C49 C50 1.516(5) . ?
C5 H5A 0.9300 . ?
C5 C4 1.386(4) . ?
C25 C26 1.521(4) . ?
C25 C20 1.382(4) . ?
C25 C24 1.405(4) . ?
C2 H2A 0.9300 . ?
C2 C3 1.386(4) . ?
C39 H39A 0.9700 . ?
C39 H39B 0.9700 . ?
C39 C40 1.505(5) . ?
C26 H26 0.9800 . ?
C26 C27 1.516(4) . ?
C51 H51A 0.9700 . ?
C51 H51B 0.9700 . ?
C51 C52 1.507(5) . ?
C14 H14 0.9300 . ?
C14 C13 1.374(4) . ?
C52 H52A 0.9600 . ?
C52 H52B 0.9600 . ?
C52 H52C 0.9600 . ?
C12 H12 0.9300 . ?
C12 C13 1.392(5) . ?
C43 H43A 0.9700 . ?
C43 H43B 0.9700 . ?
C43 C44 1.505(4) . ?
C20 H20 0.9300 . ?
C20 C21 1.395(5) . ?
C19 C19 1.386(8) 2_757 ?
C19 H19 0.9300 . ?
C7 H7A 0.9800 . ?
C7 C8 1.537(5) . ?
C53 H53A 0.9700 . ?
C53 H53B 0.9700 . ?
C53 C54 1.512(5) . ?
C3 H3A 0.9300 . ?
C3 C4 1.382(5) . ?
C47 H47A 0.9700 . ?
C47 H47B 0.9700 . ?
C47 C48 1.509(5) . ?
C24 H24 0.9300 . ?
C24 C23 1.371(5) . ?
C13 H13 0.9300 . ?
C46 H46A 0.9600 . ?
C46 H46B 0.9600 . ?
C46 H46C 0.9600 . ?
C4 H4A 0.9300 . ?
C23 H23 0.9300 . ?
C23 C22 1.391(6) . ?
C40 H40A 0.9600 . ?
C40 H40B 0.9600 . ?
C40 H40C 0.9600 . ?
C54 H54A 0.9600 . ?
C54 H54B 0.9600 . ?
C54 H54C 0.9600 . ?
C27 H27A 0.9600 . ?
C27 H27B 0.9600 . ?
C27 H27C 0.9600 . ?
C8 H8A 0.9600 . ?
C8 H8B 0.9600 . ?
C8 H8C 0.9600 . ?
C21 H21 0.9300 . ?
C21 C22 1.377(6) . ?
C48 H48A 0.9600 . ?
C48 H48B 0.9600 . ?
C48 H48C 0.9600 . ?
C44 H44A 0.9600 . ?
C44 H44B 0.9600 . ?
C44 H44C 0.9600 . ?
C50 H50A 0.9600 . ?
C50 H50B 0.9600 . ?
C50 H50C 0.9600 . ?
C22 H22 0.9300 . ?

loop_
_geom_torsion_atom_site_label_1
_geom_torsion_atom_site_label_2
_geom_torsion_atom_site_label_3
_geom_torsion_atom_site_label_4
_geom_torsion
_geom_torsion_site_symmetry_1
_geom_torsion_site_symmetry_2
_geom_torsion_site_symmetry_3
_geom_torsion_site_symmetry_4
_geom_torsion_publ_flag
N3 C15 C14 C13 175.5(3) . . . . ?
N7 C34 C33 C32 174.6(3) . . . . ?
N4 C17 C18 C19 -177.7(3) . . . . ?
N2 C10 C11 C12 176.8(3) . . . . ?
N2 C10 C15 N3 7.1(3) . . . . ?
N2 C10 C15 C14 -176.1(2) . . . . ?
N6 C29 C30 C31 173.6(2) . . . . ?
N6 C29 C34 N7 10.2(3) . . . . ?
N6 C29 C34 C33 -171.6(2) . . . . ?
C29 N6 C28 O3 23.0(4) . . . . ?
C29 N6 C28 N5 -158.4(2) . . . . ?
C29 C30 C31 C32 -0.9(4) . . . . ?
C29 C34 C33 C32 -3.5(4) . . . . ?
C30 C29 C34 N7 -171.6(2) . . . . ?
C30 C29 C34 C33 6.7(4) . . . . ?
C30 C31 C32 C33 4.1(4) . . . . ?
C16 N3 C15 C10 -140.5(2) . . . . ?
C16 N3 C15 C14 42.8(4) . . . . ?
C16 N4 C17 C17 131.1(3) . . . 2_757 ?
C16 N4 C17 C18 -51.3(4) . . . . ?
C17 N4 C16 O004 10.4(4) . . . . ?
C17 N4 C16 N3 -169.2(2) . . . . ?
C17 C17 C18 C19 -0.2(5) 2_757 . . . ?
C17 C18 C19 C19 0.5(7) . . . 2_757 ?
C6 C1 C2 C3 0.9(5) . . . . ?
C6 C5 C4 C3 1.3(5) . . . . ?
C35 N8 C36 C37 -39.8(4) . . . . ?
C35 N8 C36 C36 143.9(3) . . . 2_656 ?
C35 N7 C34 C29 -144.7(3) . . . . ?
C35 N7 C34 C33 37.1(4) . . . . ?
C41 N9 C45 C46 -180.0(2) . . . . ?
C41 N9 C39 C40 -56.6(3) . . . . ?
C41 N9 C43 C44 55.6(3) . . . . ?
C9 N2 C10 C11 11.2(4) . . . . ?
C9 N2 C10 C15 -171.2(2) . . . . ?
C9 N1 C7 C6 -111.6(3) . . . . ?
C9 N1 C7 C8 127.2(3) . . . . ?
C34 N7 C35 O4 2.7(5) . . . . ?
C34 N7 C35 N8 -177.4(2) . . . . ?
C34 C29 C30 C31 -4.5(4) . . . . ?
C34 C33 C32 C31 -1.9(4) . . . . ?
C1 C6 C5 C4 -2.0(4) . . . . ?
C1 C6 C7 N1 -23.2(4) . . . . ?
C1 C6 C7 C8 98.5(3) . . . . ?
C1 C2 C3 C4 -1.6(5) . . . . ?
C28 N5 C26 C25 -75.6(3) . . . . ?
C28 N5 C26 C27 160.4(3) . . . . ?
C28 N6 C29 C30 -13.9(4) . . . . ?
C28 N6 C29 C34 164.2(2) . . . . ?
C10 N2 C9 O1 6.0(4) . . . . ?
C10 N2 C9 N1 -174.8(3) . . . . ?
C10 C11 C12 C13 -0.6(5) . . . . ?
C10 C15 C14 C13 -1.2(4) . . . . ?
C45 N9 C41 C42 177.2(2) . . . . ?
C45 N9 C39 C40 61.4(3) . . . . ?
C45 N9 C43 C44 -62.3(3) . . . . ?
C38 C37 C36 N8 -173.5(2) . . . . ?
C38 C37 C36 C36 2.7(4) . . . 2_656 ?
C36 N8 C35 O4 1.1(5) . . . . ?
C36 N8 C35 N7 -178.8(2) . . . . ?
C36 C37 C38 C38 1.8(5) . . . 2_656 ?
C11 C10 C15 N3 -175.2(2) . . . . ?
C11 C10 C15 C14 1.6(4) . . . . ?
C11 C12 C13 C14 1.1(5) . . . . ?
C15 N3 C16 O004 9.6(4) . . . . ?
C15 N3 C16 N4 -170.8(2) . . . . ?
C15 C10 C11 C12 -0.7(4) . . . . ?
C15 C14 C13 C12 -0.2(5) . . . . ?
C49 N10 C51 C52 60.1(3) . . . . ?
C49 N10 C53 C54 -179.4(3) . . . . ?
C49 N10 C47 C48 -55.5(4) . . . . ?
C5 C6 C1 C2 0.9(4) . . . . ?
C5 C6 C7 N1 161.8(3) . . . . ?
C5 C6 C7 C8 -76.6(3) . . . . ?
C25 C20 C21 C22 -0.4(5) . . . . ?
C25 C24 C23 C22 -0.2(5) . . . . ?
C2 C3 C4 C5 0.5(5) . . . . ?
C39 N9 C41 C42 -61.7(3) . . . . ?
C39 N9 C45 C46 59.1(3) . . . . ?
C39 N9 C43 C44 176.4(3) . . . . ?
C26 N5 C28 O3 -18.2(4) . . . . ?
C26 N5 C28 N6 163.2(2) . . . . ?
C26 C25 C20 C21 -178.5(3) . . . . ?
C26 C25 C24 C23 178.8(3) . . . . ?
C51 N10 C49 C50 59.9(3) . . . . ?
C51 N10 C53 C54 -58.2(3) . . . . ?
C51 N10 C47 C48 -176.0(3) . . . . ?
C43 N9 C41 C42 56.1(3) . . . . ?
C43 N9 C45 C46 -59.1(3) . . . . ?
C43 N9 C39 C40 -177.4(2) . . . . ?
C20 C25 C26 N5 120.0(3) . . . . ?
C20 C25 C26 C27 -118.2(3) . . . . ?
C20 C25 C24 C23 -0.5(5) . . . . ?
C20 C21 C22 C23 -0.3(6) . . . . ?
C7 N1 C9 O1 1.2(4) . . . . ?
C7 N1 C9 N2 -178.0(2) . . . . ?
C7 C6 C1 C2 -174.2(3) . . . . ?
C7 C6 C5 C4 173.3(3) . . . . ?
C53 N10 C49 C50 -178.6(3) . . . . ?
C53 N10 C51 C52 -58.6(3) . . . . ?
C53 N10 C47 C48 62.9(4) . . . . ?
C47 N10 C49 C50 -57.6(3) . . . . ?
C47 N10 C51 C52 -179.3(3) . . . . ?
C47 N10 C53 C54 59.6(3) . . . . ?
C24 C25 C26 N5 -59.3(4) . . . . ?
C24 C25 C26 C27 62.5(4) . . . . ?
C24 C25 C20 C21 0.8(5) . . . . ?
C24 C23 C22 C21 0.6(5) . . . . ?
